data_7242424
loop_
_publ_author_name
'Santoro, Orlando'
'Elsegood, Mark R. J.'
'Teat, Simon J.'
'Yamato, Takehiko'
'Redshaw, Carl'

_publ_section_title
;
 Lithium calix[4]arenes: structural studies and use in the ring opening
 polymerization of cyclic esters
;
_journal_issue 19
_journal_name_full 'RSC Advances'
_journal_page_first 11304
_journal_page_last 11317
_journal_paper_doi 10.1039/D1RA00175B
_journal_volume 11
_journal_year 2021
_chemical_formula_moiety 'C80 H110 Li6 O14, 0.78(C4 H8 O), 1.22(C6 H14)'
_chemical_formula_sum 'C90.45 H133.36 Li6 O14.77'
_chemical_formula_weight 1498.68
_space_group_crystal_system triclinic
_space_group_IT_number 2
_space_group_name_Hall '-P 1'
_space_group_name_H-M_alt 'P -1'
_atom_sites_solution_hydrogens mixed
_atom_sites_solution_primary direct
_atom_sites_solution_secondary difmap
_audit_creation_method SHELXL-2018/3
_audit_update_record
;
2021-03-03 deposited with the CCDC.	2021-03-08 downloaded from the CCDC.
;
_cell_angle_alpha 114.022(7)
_cell_angle_beta 95.245(6)
_cell_angle_gamma 111.486(6)
_cell_formula_units_Z 1
_cell_length_a 13.350(8)
_cell_length_b 13.868(9)
_cell_length_c 14.564(9)
_cell_measurement_reflns_used 5206
_cell_measurement_temperature 100(2)
_cell_measurement_theta_max 31.3
_cell_measurement_theta_min 2.7
_cell_volume 2198(2)
_computing_cell_refinement
;
CrystalClear-SM Expert 2.0 r13 (Rigaku, 2011)
;
_computing_data_collection
;
CrystalClear-SM Expert 2.0 r13 (Rigaku, 2011)
;
_computing_data_reduction
;
CrystalClear-SM Expert 2.0 r13 (Rigaku, 2011)
;
_computing_molecular_graphics 'Bruker SHELXTL'
_computing_publication_material 'Bruker SHELXTL'
_computing_structure_refinement 'SHELXL-2018/3 (Sheldrick, 2018)'
_computing_structure_solution 'SHELXS-97 (Sheldrick, 2008)'
_diffrn_ambient_temperature 100(2)
_diffrn_detector_area_resol_mean 28.5714
_diffrn_measured_fraction_theta_full 0.995
_diffrn_measured_fraction_theta_max 0.874
_diffrn_measurement_device
;
AFC12 (Right): Kappa 3 circle
;
_diffrn_measurement_device_type
;
Rigaku Saturn724+ (2x2 bin mode)
;
_diffrn_measurement_method 'profile data from \w-scans'
_diffrn_radiation_monochromator Confocal
_diffrn_radiation_type MoK\a
_diffrn_radiation_wavelength 0.71073
_diffrn_reflns_av_R_equivalents 0.0392
_diffrn_reflns_av_unetI/netI 0.0619
_diffrn_reflns_Laue_measured_fraction_full 0.995
_diffrn_reflns_Laue_measured_fraction_max 0.874
_diffrn_reflns_limit_h_max 17
_diffrn_reflns_limit_h_min -19
_diffrn_reflns_limit_k_max 20
_diffrn_reflns_limit_k_min -20
_diffrn_reflns_limit_l_max 19
_diffrn_reflns_limit_l_min -19
_diffrn_reflns_number 29498
_diffrn_reflns_point_group_measured_fraction_full 0.995
_diffrn_reflns_point_group_measured_fraction_max 0.874
_diffrn_reflns_theta_full 25.242
_diffrn_reflns_theta_max 31.472
_diffrn_reflns_theta_min 2.822
_diffrn_source 'Rotating Anode'
_exptl_absorpt_coefficient_mu 0.074
_exptl_absorpt_correction_T_max 0.993
_exptl_absorpt_correction_T_min 0.980
_exptl_absorpt_correction_type multi-scan
_exptl_crystal_colour colourless
_exptl_crystal_density_diffrn 1.132
_exptl_crystal_density_method 'not measured'
_exptl_crystal_description block
_exptl_crystal_F_000 812
_exptl_crystal_recrystallization_method 'Re-crystallisation from solvent: tetrahydrofuran/hexane'
_exptl_crystal_size_max 0.280
_exptl_crystal_size_mid 0.160
_exptl_crystal_size_min 0.090
_refine_diff_density_max 0.438
_refine_diff_density_min -0.356
_refine_diff_density_rms 0.050
_refine_ls_extinction_method none
_refine_ls_goodness_of_fit_ref 1.049
_refine_ls_hydrogen_treatment mixed
_refine_ls_matrix_type full
_refine_ls_number_parameters 493
_refine_ls_number_reflns 12781
_refine_ls_number_restraints 119
_refine_ls_restrained_S_all 1.055
_refine_ls_R_factor_all 0.0969
_refine_ls_R_factor_gt 0.0712
_refine_ls_shift/su_max 0.001
_refine_ls_shift/su_mean 0.000
_refine_ls_structure_factor_coef Fsqd
_refine_ls_weighting_details 'w=1/[\s^2^(Fo^2^)+(0.1043P)^2^+0.0278P] where P=(Fo^2^+2Fc^2^)/3'
_refine_ls_weighting_scheme calc
_refine_ls_wR_factor_gt 0.1912
_refine_ls_wR_factor_ref 0.2154
_reflns_Friedel_coverage 0.000
_reflns_number_gt 8911
_reflns_number_total 12781
_reflns_threshold_expression 'I > 2\s(I)'
_cod_data_source_file d1ra00175b2.cif
_cod_data_source_block cr463
_cod_database_code 7242424
_shelx_shelxl_version_number 2018/3
_shelx_space_group_comment
; 
The symmetry employed for this shelxl refinement is uniquely defined 
by the following loop, which should always be used as a source of 
symmetry information in preference to the above space-group names. 
They are only intended as comments. 
;
_shelx_estimated_absorpt_t_min 0.980
_shelx_estimated_absorpt_t_max 0.993

loop_
_space_group_symop_operation_xyz
'x, y, z'
'-x, -y, -z'

loop_
_atom_site_label
_atom_site_type_symbol
_atom_site_fract_x
_atom_site_fract_y
_atom_site_fract_z
_atom_site_U_iso_or_equiv
_atom_site_adp_type
_atom_site_occupancy
_atom_site_site_symmetry_order
_atom_site_calc_flag
_atom_site_refinement_flags_posn
_atom_site_refinement_flags_adp
_atom_site_refinement_flags_occupancy
_atom_site_disorder_assembly
_atom_site_disorder_group
Li1 Li 0.4603(2) 0.8753(2) 0.5395(2) 0.0314(6) Uani 1 1 d . . . . .
Li2 Li 0.3155(2) 0.8741(2) 0.3799(2) 0.0323(6) Uani 1 1 d . U . . .
Li3 Li 0.5446(3) 0.9201(2) 0.3788(2) 0.0326(6) Uani 1 1 d . . . . .
O1 O 0.52666(11) 0.81897(9) 0.43585(9) 0.0361(3) Uani 1 1 d . . . . .
C1 C 0.50273(15) 0.70664(13) 0.38116(13) 0.0324(3) Uani 1 1 d . . . . .
C2 C 0.52127(17) 0.66131(15) 0.28110(14) 0.0391(4) Uani 1 1 d D . . . .
C3 C 0.49211(17) 0.54152(15) 0.22330(14) 0.0384(4) Uani 1 1 d . . . . .
H3 H 0.505064 0.513724 0.156368 0.046 Uiso 1 1 calc R U . . .
C4 C 0.44492(14) 0.46078(14) 0.25906(13) 0.0313(3) Uani 1 1 d . . . . .
C5 C 0.42897(14) 0.50672(13) 0.35864(13) 0.0299(3) Uani 1 1 d . . . . .
H5 H 0.398281 0.454765 0.386439 0.036 Uiso 1 1 calc R U . . .
C6 C 0.45636(14) 0.62592(13) 0.41888(12) 0.0288(3) Uani 1 1 d . . . . .
C7 C 0.41138(16) 0.32950(14) 0.19109(14) 0.0365(4) Uani 1 1 d . . . . .
C8 C 0.3508(2) 0.28813(18) 0.07841(16) 0.0578(6) Uani 1 1 d . . . . .
H8A H 0.284739 0.303416 0.077376 0.087 Uiso 1 1 calc R U . . .
H8B H 0.327161 0.203475 0.036443 0.087 Uiso 1 1 calc R U . . .
H8C H 0.401624 0.330905 0.049016 0.087 Uiso 1 1 calc R U . . .
C9 C 0.5166(2) 0.3081(2) 0.19135(18) 0.0567(6) Uani 1 1 d . . . . .
H9A H 0.564961 0.350379 0.160132 0.085 Uiso 1 1 calc R U . . .
H9B H 0.494205 0.223601 0.150481 0.085 Uiso 1 1 calc R U . . .
H9C H 0.557665 0.336778 0.263609 0.085 Uiso 1 1 calc R U . . .
C10 C 0.3335(2) 0.25358(17) 0.23126(18) 0.0560(6) Uani 1 1 d . . . . .
H10A H 0.373482 0.273351 0.301065 0.084 Uiso 1 1 calc R U . . .
H10B H 0.309773 0.170179 0.183138 0.084 Uiso 1 1 calc R U . . .
H10C H 0.267375 0.268612 0.235286 0.084 Uiso 1 1 calc R U . . .
C11 C 0.42901(14) 0.66901(13) 0.52142(12) 0.0292(3) Uani 1 1 d . . . . .
H11A H 0.399416 0.604455 0.539574 0.035 Uiso 1 1 calc R U . . .
H11B H 0.497265 0.734227 0.578048 0.035 Uiso 1 1 calc R U . . .
O2 O 0.34536(10) 0.70958(9) 0.50959(8) 0.0296(2) Uani 1 1 d . . . . .
C12 C 0.30492(14) 0.75126(14) 0.59994(12) 0.0296(3) Uani 1 1 d . . . . .
H12A H 0.366846 0.821759 0.659680 0.036 Uiso 1 1 calc R U . . .
H12B H 0.274417 0.689347 0.621090 0.036 Uiso 1 1 calc R U . . .
O3 O 0.34310(9) 0.92249(9) 0.52851(8) 0.0284(2) Uani 1 1 d . . . . .
C13 C 0.23974(14) 0.86679(13) 0.53386(11) 0.0271(3) Uani 1 1 d . . . . .
C14 C 0.21424(14) 0.78135(13) 0.56883(12) 0.0290(3) Uani 1 1 d . . . . .
C15 C 0.10418(14) 0.72092(13) 0.56817(12) 0.0304(3) Uani 1 1 d . . . . .
H15 H 0.088620 0.663718 0.591650 0.036 Uiso 1 1 calc R U . . .
C16 C 0.01604(14) 0.74102(14) 0.53444(13) 0.0304(3) Uani 1 1 d . . . . .
C17 C 0.04358(14) 0.82651(14) 0.50064(13) 0.0307(3) Uani 1 1 d . . . . .
H17 H -0.014442 0.842198 0.476914 0.037 Uiso 1 1 calc R U . . .
C18 C 0.15200(14) 0.88921(13) 0.50035(12) 0.0280(3) Uani 1 1 d . . . . .
C19 C -0.10612(15) 0.66806(15) 0.52632(15) 0.0364(4) Uani 1 1 d . . . . .
C20 C -0.1682(2) 0.5788(2) 0.4097(2) 0.0675(7) Uani 1 1 d . . . . .
H20A H -0.247266 0.533196 0.402396 0.101 Uiso 1 1 calc R U . . .
H20B H -0.133659 0.525300 0.383530 0.101 Uiso 1 1 calc R U . . .
H20C H -0.163187 0.621086 0.369041 0.101 Uiso 1 1 calc R U . . .
C21 C -0.11596(18) 0.59742(18) 0.58568(17) 0.0490(5) Uani 1 1 d . . . . .
H21A H -0.075357 0.651365 0.659952 0.073 Uiso 1 1 calc R U . . .
H21B H -0.083594 0.542423 0.556435 0.073 Uiso 1 1 calc R U . . .
H21C H -0.195237 0.553217 0.578685 0.073 Uiso 1 1 calc R U . . .
C22 C -0.1653(2) 0.7453(2) 0.5649(3) 0.0804(10) Uani 1 1 d . . . . .
H22A H -0.128809 0.801365 0.639480 0.121 Uiso 1 1 calc R U . . .
H22B H -0.244082 0.695920 0.554984 0.121 Uiso 1 1 calc R U . . .
H22C H -0.161195 0.788396 0.525113 0.121 Uiso 1 1 calc R U . . .
C23 C 0.17800(14) 0.97708(13) 0.45927(12) 0.0290(3) Uani 1 1 d . . . . .
H23A H 0.112718 0.993284 0.448838 0.035 Uiso 1 1 calc R U . . .
H23B H 0.243030 1.052065 0.510461 0.035 Uiso 1 1 calc R U . . .
O4 O 0.20322(10) 0.92870(9) 0.36076(8) 0.0283(2) Uani 1 1 d . . . . .
C24 C 0.24669(15) 1.01320(13) 0.32250(12) 0.0294(3) Uani 1 1 d . . . . .
H24A H 0.307672 1.087683 0.379397 0.035 Uiso 1 1 calc R U . . .
H24B H 0.186276 1.030530 0.299353 0.035 Uiso 1 1 calc R U . . .
O5 O 0.43688(10) 0.97240(9) 0.34767(8) 0.0285(2) Uani 1 1 d . . . . .
C25 C 0.38655(14) 0.94537(12) 0.25074(11) 0.0275(3) Uani 1 1 d . . . . .
C26 C 0.29099(14) 0.96240(13) 0.23181(12) 0.0287(3) Uani 1 1 d . . . . .
C27 C 0.23708(15) 0.93088(13) 0.13021(12) 0.0310(3) Uani 1 1 d . . . . .
H27 H 0.172041 0.942384 0.119069 0.037 Uiso 1 1 calc R U . . .
C28 C 0.27502(15) 0.88313(14) 0.04440(12) 0.0327(3) Uani 1 1 d . . . . .
C29 C 0.37000(15) 0.86585(14) 0.06445(13) 0.0329(4) Uani 1 1 d . . . . .
H29 H 0.397430 0.832700 0.007464 0.039 Uiso 1 1 calc R U . . .
C30 C 0.42562(15) 0.89511(13) 0.16402(12) 0.0299(3) Uani 1 1 d . . . . .
C31 C 0.21673(17) 0.84661(16) -0.06857(13) 0.0391(4) Uani 1 1 d . . . . .
C32 C 0.1129(2) 0.8686(2) -0.07540(16) 0.0554(6) Uani 1 1 d . . . . .
H32A H 0.057420 0.820310 -0.053107 0.083 Uiso 1 1 calc R U . . .
H32B H 0.080432 0.847642 -0.147873 0.083 Uiso 1 1 calc R U . . .
H32C H 0.134209 0.952066 -0.029598 0.083 Uiso 1 1 calc R U . . .
C33 C 0.2994(2) 0.91811(18) -0.11112(15) 0.0485(5) Uani 1 1 d . . . . .
H33A H 0.261508 0.895988 -0.182457 0.073 Uiso 1 1 calc R U . . .
H33B H 0.364440 0.901003 -0.111964 0.073 Uiso 1 1 calc R U . . .
H33C H 0.324505 1.002467 -0.065790 0.073 Uiso 1 1 calc R U . . .
C34 C 0.1800(2) 0.71470(18) -0.13803(16) 0.0578(6) Uani 1 1 d . . . . .
H34A H 0.130417 0.669641 -0.109454 0.087 Uiso 1 1 calc R U . . .
H34B H 0.246272 0.699815 -0.139665 0.087 Uiso 1 1 calc R U . . .
H34C H 0.139739 0.690410 -0.209305 0.087 Uiso 1 1 calc R U . . .
C35 C 0.52334(17) 0.86942(16) 0.18094(14) 0.0372(4) Uani 1 1 d D U . . .
H35A H 0.539070 0.831679 0.113598 0.045 Uiso 0.852(4) 1 calc R U P A 1
H35B H 0.591269 0.943029 0.229280 0.045 Uiso 0.852(4) 1 calc R U P A 1
H35C H 0.515242 0.809439 0.110245 0.045 Uiso 0.148(4) 1 calc R U P A 2
H35D H 0.588744 0.942191 0.194545 0.045 Uiso 0.148(4) 1 calc R U P A 2
O6 O 0.49133(15) 0.78923(13) 0.22667(11) 0.0304(4) Uani 0.852(4) 1 d D U P A 1
C36 C 0.57077(17) 0.74388(16) 0.23743(15) 0.0311(5) Uani 0.852(4) 1 d D U P A 1
H36A H 0.644329 0.808826 0.285694 0.037 Uiso 0.852(4) 1 calc R U P A 1
H36B H 0.581383 0.701340 0.168534 0.037 Uiso 0.852(4) 1 calc R U P A 1
O6X O 0.5617(8) 0.8357(7) 0.2445(6) 0.0284(18) Uani 0.148(4) 1 d D U P A 2
C36X C 0.4785(10) 0.7125(9) 0.1970(9) 0.036(3) Uiso 0.148(4) 1 d D U P A 2
H36C H 0.480002 0.667219 0.124625 0.043 Uiso 0.148(4) 1 calc R U P A 2
H36D H 0.401964 0.706018 0.195653 0.043 Uiso 0.148(4) 1 calc R U P A 2
O7 O 0.2601(3) 0.7052(2) 0.3156(4) 0.0316(9) Uani 0.549(12) 1 d D U P B 1
H7 H 0.273(3) 0.682(3) 0.362(2) 0.038 Uiso 0.549(12) 1 d D U P B 1
O7X O 0.2798(4) 0.7156(3) 0.2772(5) 0.0325(11) Uani 0.451(12) 1 d D U P B 2
H7X H 0.330(3) 0.723(4) 0.247(3) 0.039 Uiso 0.451(12) 1 d D U P B 2
C37 C 0.16809(18) 0.60762(16) 0.22357(18) 0.0514(5) Uani 1 1 d . U . . .
C38 C 0.1426(3) 0.6335(3) 0.1358(3) 0.0849(9) Uani 1 1 d . . . . .
H38A H 0.128724 0.703275 0.162683 0.127 Uiso 1 1 calc R U . . .
H38B H 0.075839 0.565902 0.080796 0.127 Uiso 1 1 calc R U . . .
H38C H 0.206596 0.648114 0.106664 0.127 Uiso 1 1 calc R U . . .
C39 C 0.1914(2) 0.50098(17) 0.18934(18) 0.0538(5) Uani 1 1 d . . . . .
H39A H 0.253719 0.512272 0.157784 0.081 Uiso 1 1 calc R U . . .
H39B H 0.124239 0.430547 0.137758 0.081 Uiso 1 1 calc R U . . .
H39C H 0.211390 0.491170 0.250334 0.081 Uiso 1 1 calc R U . . .
C40 C 0.0753(3) 0.5957(2) 0.2769(2) 0.0745(8) Uani 1 1 d . . . . .
H40A H 0.092468 0.576728 0.332484 0.112 Uiso 1 1 calc R U . . .
H40B H 0.003933 0.532589 0.225361 0.112 Uiso 1 1 calc R U . . .
H40C H 0.069375 0.670090 0.307429 0.112 Uiso 1 1 calc R U . . .

loop_
_atom_site_aniso_label
_atom_site_aniso_U_11
_atom_site_aniso_U_22
_atom_site_aniso_U_33
_atom_site_aniso_U_23
_atom_site_aniso_U_13
_atom_site_aniso_U_12
Li1 0.0321(15) 0.0261(13) 0.0300(13) 0.0120(11) 0.0097(12) 0.0082(11)
Li2 0.0325(15) 0.0269(12) 0.0280(13) 0.0094(11) 0.0065(11) 0.0083(11)
Li3 0.0374(16) 0.0295(14) 0.0282(13) 0.0122(12) 0.0099(12) 0.0136(12)
O1 0.0445(7) 0.0215(5) 0.0339(6) 0.0091(5) 0.0179(6) 0.0093(5)
C1 0.0342(9) 0.0239(7) 0.0323(8) 0.0099(7) 0.0124(7) 0.0094(6)
C2 0.0523(12) 0.0269(8) 0.0367(9) 0.0144(7) 0.0217(9) 0.0147(8)
C3 0.0521(12) 0.0298(8) 0.0344(9) 0.0133(7) 0.0208(8) 0.0194(8)
C4 0.0314(9) 0.0262(7) 0.0336(8) 0.0118(7) 0.0089(7) 0.0129(6)
C5 0.0301(8) 0.0261(7) 0.0320(8) 0.0136(7) 0.0073(7) 0.0116(6)
C6 0.0285(8) 0.0262(7) 0.0300(8) 0.0123(6) 0.0091(6) 0.0113(6)
C7 0.0471(11) 0.0263(8) 0.0341(9) 0.0106(7) 0.0103(8) 0.0190(8)
C8 0.0830(18) 0.0336(10) 0.0395(11) 0.0093(9) -0.0004(11) 0.0219(11)
C9 0.0650(15) 0.0506(12) 0.0552(13) 0.0140(10) 0.0156(11) 0.0392(12)
C10 0.0750(16) 0.0295(9) 0.0558(13) 0.0159(9) 0.0219(12) 0.0197(10)
C11 0.0287(8) 0.0269(7) 0.0290(8) 0.0126(6) 0.0077(6) 0.0103(6)
O2 0.0333(6) 0.0311(6) 0.0279(5) 0.0147(5) 0.0121(5) 0.0162(5)
C12 0.0335(9) 0.0296(7) 0.0259(7) 0.0143(7) 0.0117(7) 0.0122(7)
O3 0.0274(6) 0.0255(5) 0.0269(5) 0.0119(5) 0.0082(5) 0.0071(4)
C13 0.0289(8) 0.0240(7) 0.0222(7) 0.0079(6) 0.0083(6) 0.0088(6)
C14 0.0348(9) 0.0264(7) 0.0243(7) 0.0119(6) 0.0105(6) 0.0118(6)
C15 0.0348(9) 0.0268(7) 0.0293(8) 0.0140(7) 0.0136(7) 0.0117(7)
C16 0.0307(8) 0.0290(7) 0.0326(8) 0.0146(7) 0.0148(7) 0.0129(6)
C17 0.0320(9) 0.0291(7) 0.0312(8) 0.0133(7) 0.0126(7) 0.0139(7)
C18 0.0309(8) 0.0262(7) 0.0245(7) 0.0106(6) 0.0099(6) 0.0113(6)
C19 0.0332(9) 0.0351(8) 0.0480(10) 0.0238(8) 0.0208(8) 0.0155(7)
C20 0.0414(13) 0.0729(17) 0.0626(15) 0.0346(14) 0.0084(11) -0.0014(11)
C21 0.0427(12) 0.0489(11) 0.0579(12) 0.0314(10) 0.0233(10) 0.0139(9)
C22 0.0608(16) 0.0637(15) 0.163(3) 0.0715(19) 0.0757(19) 0.0432(13)
C23 0.0316(8) 0.0263(7) 0.0280(7) 0.0119(6) 0.0113(6) 0.0123(6)
O4 0.0330(6) 0.0245(5) 0.0254(5) 0.0123(5) 0.0099(5) 0.0097(5)
C24 0.0349(9) 0.0234(7) 0.0278(7) 0.0122(6) 0.0102(7) 0.0105(6)
O5 0.0316(6) 0.0249(5) 0.0222(5) 0.0089(4) 0.0059(4) 0.0086(5)
C25 0.0324(8) 0.0219(7) 0.0222(7) 0.0097(6) 0.0073(6) 0.0069(6)
C26 0.0333(9) 0.0234(7) 0.0251(7) 0.0115(6) 0.0078(6) 0.0086(6)
C27 0.0364(9) 0.0248(7) 0.0282(8) 0.0133(6) 0.0069(7) 0.0096(6)
C28 0.0421(10) 0.0264(7) 0.0249(7) 0.0129(7) 0.0072(7) 0.0103(7)
C29 0.0429(10) 0.0271(7) 0.0245(7) 0.0113(6) 0.0115(7) 0.0121(7)
C30 0.0365(9) 0.0252(7) 0.0264(7) 0.0127(6) 0.0103(7) 0.0114(6)
C31 0.0500(12) 0.0367(9) 0.0256(8) 0.0140(7) 0.0071(8) 0.0160(8)
C32 0.0594(15) 0.0749(16) 0.0341(10) 0.0266(11) 0.0062(10) 0.0328(12)
C33 0.0676(15) 0.0472(11) 0.0311(9) 0.0222(9) 0.0142(9) 0.0216(10)
C34 0.0777(17) 0.0388(11) 0.0327(10) 0.0086(9) -0.0069(10) 0.0164(11)
C35 0.0471(11) 0.0383(9) 0.0300(8) 0.0156(7) 0.0170(8) 0.0221(8)
O6 0.0347(10) 0.0308(8) 0.0329(7) 0.0192(6) 0.0157(7) 0.0157(7)
C36 0.0335(11) 0.0299(9) 0.0322(10) 0.0154(8) 0.0139(8) 0.0145(8)
O6X 0.034(5) 0.026(4) 0.033(4) 0.018(3) 0.022(3) 0.013(3)
O7 0.0310(14) 0.0261(10) 0.0324(17) 0.0128(10) 0.0088(13) 0.0085(9)
O7X 0.0297(16) 0.0254(12) 0.033(2) 0.0108(13) 0.0085(14) 0.0059(11)
C37 0.0433(11) 0.0237(8) 0.0579(13) 0.0054(8) -0.0136(9) 0.0078(7)
C38 0.0711(19) 0.0759(19) 0.116(2) 0.0668(19) 0.0103(17) 0.0211(15)
C39 0.0639(15) 0.0296(9) 0.0540(12) 0.0092(9) 0.0053(11) 0.0218(10)
C40 0.083(2) 0.0562(15) 0.0610(15) 0.0035(12) 0.0101(14) 0.0373(14)

loop_
_atom_type_symbol
_atom_type_description
_atom_type_scat_dispersion_real
_atom_type_scat_dispersion_imag
_atom_type_scat_source
C C 0.0033 0.0016 'International Tables Vol C Tables 4.2.6.8 and 6.1.1.4'
H H 0.0000 0.0000 'International Tables Vol C Tables 4.2.6.8 and 6.1.1.4'
Li Li -0.0003 0.0001 'International Tables Vol C Tables 4.2.6.8 and 6.1.1.4'
O O 0.0106 0.0060 'International Tables Vol C Tables 4.2.6.8 and 6.1.1.4'

loop_
_geom_angle_atom_site_label_1
_geom_angle_atom_site_label_2
_geom_angle_atom_site_label_3
_geom_angle
_geom_angle_site_symmetry_1
_geom_angle_site_symmetry_3
_geom_angle_publ_flag
O1 Li1 O5 111.90(16) . 2_676 ?
O1 Li1 O3 127.32(17) . . ?
O5 Li1 O3 92.96(13) 2_676 . ?
O1 Li1 O2 94.87(13) . . ?
O5 Li1 O2 141.92(16) 2_676 . ?
O3 Li1 O2 91.43(14) . . ?
O7X Li2 O5 104.2(3) . . ?
O7 Li2 O5 122.6(2) . . ?
O7X Li2 O3 122.0(3) . . ?
O7 Li2 O3 103.5(2) . . ?
O5 Li2 O3 112.94(15) . . ?
O5 Li2 H7X 83.7(8) . . ?
O3 Li2 H7X 130.5(11) . . ?
O1 Li3 O6X 103.0(2) . . ?
O1 Li3 O3 112.97(16) . 2_676 ?
O1 Li3 O5 126.48(16) . . ?
O6X Li3 O5 103.4(3) . . ?
O3 Li3 O5 92.96(13) 2_676 . ?
C1 O1 Li3 124.18(14) . . ?
C1 O1 Li1 123.62(13) . . ?
Li3 O1 Li1 101.36(13) . . ?
O1 C1 C6 121.59(14) . . ?
O1 C1 C2 121.40(14) . . ?
C6 C1 C2 117.00(14) . . ?
C3 C2 C1 120.38(15) . . ?
C3 C2 C36 120.55(16) . . ?
C1 C2 C36 119.06(15) . . ?
C3 C2 C36X 109.7(4) . . ?
C1 C2 C36X 114.7(4) . . ?
C4 C3 C2 123.14(15) . . ?
C4 C3 H3 118.4 . . ?
C2 C3 H3 118.4 . . ?
C3 C4 C5 116.03(14) . . ?
C3 C4 C7 121.03(15) . . ?
C5 C4 C7 122.93(14) . . ?
C6 C5 C4 122.69(14) . . ?
C6 C5 H5 118.7 . . ?
C4 C5 H5 118.7 . . ?
C5 C6 C1 120.74(14) . . ?
C5 C6 C11 120.55(13) . . ?
C1 C6 C11 118.55(13) . . ?
C8 C7 C10 108.09(18) . . ?
C8 C7 C4 110.27(14) . . ?
C10 C7 C4 111.94(15) . . ?
C8 C7 C9 108.66(17) . . ?
C10 C7 C9 107.80(17) . . ?
C4 C7 C9 109.98(16) . . ?
C7 C8 H8A 109.5 . . ?
C7 C8 H8B 109.5 . . ?
H8A C8 H8B 109.5 . . ?
C7 C8 H8C 109.5 . . ?
H8A C8 H8C 109.5 . . ?
H8B C8 H8C 109.5 . . ?
C7 C9 H9A 109.5 . . ?
C7 C9 H9B 109.5 . . ?
H9A C9 H9B 109.5 . . ?
C7 C9 H9C 109.5 . . ?
H9A C9 H9C 109.5 . . ?
H9B C9 H9C 109.5 . . ?
C7 C10 H10A 109.5 . . ?
C7 C10 H10B 109.5 . . ?
H10A C10 H10B 109.5 . . ?
C7 C10 H10C 109.5 . . ?
H10A C10 H10C 109.5 . . ?
H10B C10 H10C 109.5 . . ?
O2 C11 C6 107.47(13) . . ?
C6 C11 Li1 95.65(11) . . ?
O2 C11 H11A 110.2 . . ?
C6 C11 H11A 110.2 . . ?
Li1 C11 H11A 152.9 . . ?
O2 C11 H11B 110.2 . . ?
C6 C11 H11B 110.2 . . ?
H11A C11 H11B 108.5 . . ?
C12 O2 C11 115.84(12) . . ?
C12 O2 Li1 95.64(11) . . ?
C11 O2 Li1 94.92(13) . . ?
O2 C12 C14 107.17(13) . . ?
C14 C12 Li1 97.13(12) . . ?
O2 C12 H12A 110.3 . . ?
C14 C12 H12A 110.3 . . ?
O2 C12 H12B 110.3 . . ?
C14 C12 H12B 110.3 . . ?
Li1 C12 H12B 151.4 . . ?
H12A C12 H12B 108.5 . . ?
C13 O3 Li3 128.79(12) . 2_676 ?
C13 O3 Li1 124.27(13) . . ?
Li3 O3 Li1 86.19(14) 2_676 . ?
C13 O3 Li2 101.43(13) . . ?
Li3 O3 Li2 116.25(13) 2_676 . ?
Li1 O3 Li2 96.22(13) . . ?
O3 C13 C18 120.07(14) . . ?
O3 C13 C14 121.58(14) . . ?
C18 C13 C14 118.30(15) . . ?
C18 C13 Li2 90.35(12) . . ?
C14 C13 Li2 130.77(12) . . ?
C15 C14 C13 119.81(15) . . ?
C15 C14 C12 120.62(14) . . ?
C13 C14 C12 119.46(14) . . ?
C16 C15 C14 122.77(15) . . ?
C16 C15 H15 118.6 . . ?
C14 C15 H15 118.6 . . ?
C15 C16 C17 116.33(15) . . ?
C15 C16 C19 122.47(14) . . ?
C17 C16 C19 121.04(15) . . ?
C18 C17 C16 122.91(15) . . ?
C18 C17 H17 118.5 . . ?
C16 C17 H17 118.5 . . ?
C17 C18 C13 119.87(14) . . ?
C17 C18 C23 121.59(14) . . ?
C13 C18 C23 118.46(14) . . ?
C22 C19 C21 109.53(17) . . ?
C22 C19 C16 111.26(16) . . ?
C21 C19 C16 112.69(16) . . ?
C22 C19 C20 107.8(2) . . ?
C21 C19 C20 107.24(18) . . ?
C16 C19 C20 108.13(15) . . ?
C19 C20 H20A 109.5 . . ?
C19 C20 H20B 109.5 . . ?
H20A C20 H20B 109.5 . . ?
C19 C20 H20C 109.5 . . ?
H20A C20 H20C 109.5 . . ?
H20B C20 H20C 109.5 . . ?
C19 C21 H21A 109.5 . . ?
C19 C21 H21B 109.5 . . ?
H21A C21 H21B 109.5 . . ?
C19 C21 H21C 109.5 . . ?
H21A C21 H21C 109.5 . . ?
H21B C21 H21C 109.5 . . ?
C19 C22 H22A 109.5 . . ?
C19 C22 H22B 109.5 . . ?
H22A C22 H22B 109.5 . . ?
C19 C22 H22C 109.5 . . ?
H22A C22 H22C 109.5 . . ?
H22B C22 H22C 109.5 . . ?
O4 C23 C18 108.81(12) . . ?
C18 C23 Li2 80.59(10) . . ?
O4 C23 H23A 109.9 . . ?
C18 C23 H23A 109.9 . . ?
Li2 C23 H23A 150.9 . . ?
O4 C23 H23B 109.9 . . ?
C18 C23 H23B 109.9 . . ?
Li2 C23 H23B 92.3 . . ?
H23A C23 H23B 108.3 . . ?
C23 O4 C24 113.32(11) . . ?
C23 O4 Li2 108.50(12) . . ?
C24 O4 Li2 108.42(13) . . ?
O4 C24 C26 109.14(12) . . ?
C26 C24 Li2 80.10(11) . . ?
O4 C24 H24A 109.9 . . ?
C26 C24 H24A 109.9 . . ?
Li2 C24 H24A 93.3 . . ?
O4 C24 H24B 109.9 . . ?
C26 C24 H24B 109.9 . . ?
Li2 C24 H24B 150.4 . . ?
H24A C24 H24B 108.3 . . ?
C25 O5 Li1 128.00(13) . 2_676 ?
C25 O5 Li3 124.16(12) . . ?
Li1 O5 Li3 85.94(14) 2_676 . ?
C25 O5 Li2 101.39(13) . . ?
Li1 O5 Li2 117.23(13) 2_676 . ?
Li3 O5 Li2 96.87(14) . . ?
O5 C25 C26 120.46(13) . . ?
O5 C25 C30 121.29(15) . . ?
C26 C25 C30 118.21(14) . . ?
O5 C25 Li2 47.77(10) . . ?
C26 C25 Li2 90.29(12) . . ?
C30 C25 Li2 131.35(12) . . ?
C27 C26 C25 120.16(14) . . ?
C27 C26 C24 120.81(15) . . ?
C25 C26 C24 119.02(14) . . ?
C28 C27 C26 122.51(16) . . ?
C28 C27 H27 118.7 . . ?
C26 C27 H27 118.7 . . ?
C27 C28 C29 116.65(15) . . ?
C27 C28 C31 123.64(16) . . ?
C29 C28 C31 119.69(15) . . ?
C30 C29 C28 122.72(15) . . ?
C30 C29 H29 118.6 . . ?
C28 C29 H29 118.6 . . ?
C29 C30 C25 119.74(16) . . ?
C29 C30 C35 120.84(14) . . ?
C25 C30 C35 119.36(15) . . ?
C32 C31 C34 108.21(18) . . ?
C32 C31 C28 112.14(15) . . ?
C34 C31 C28 109.30(14) . . ?
C32 C31 C33 108.12(16) . . ?
C34 C31 C33 109.36(17) . . ?
C28 C31 C33 109.67(16) . . ?
C31 C32 H32A 109.5 . . ?
C31 C32 H32B 109.5 . . ?
H32A C32 H32B 109.5 . . ?
C31 C32 H32C 109.5 . . ?
H32A C32 H32C 109.5 . . ?
H32B C32 H32C 109.5 . . ?
C31 C33 H33A 109.5 . . ?
C31 C33 H33B 109.5 . . ?
H33A C33 H33B 109.5 . . ?
C31 C33 H33C 109.5 . . ?
H33A C33 H33C 109.5 . . ?
H33B C33 H33C 109.5 . . ?
C31 C34 H34A 109.5 . . ?
C31 C34 H34B 109.5 . . ?
H34A C34 H34B 109.5 . . ?
C31 C34 H34C 109.5 . . ?
H34A C34 H34C 109.5 . . ?
H34B C34 H34C 109.5 . . ?
O6X C35 C30 135.0(4) . . ?
O6 C35 C30 106.24(14) . . ?
C30 C35 Li3 97.70(11) . . ?
O6 C35 H35A 110.5 . . ?
C30 C35 H35A 110.5 . . ?
Li3 C35 H35A 150.5 . . ?
O6 C35 H35B 110.5 . . ?
C30 C35 H35B 110.5 . . ?
H35A C35 H35B 108.7 . . ?
O6X C35 H35C 103.4 . . ?
C30 C35 H35C 103.4 . . ?
Li3 C35 H35C 145.3 . . ?
O6X C35 H35D 103.4 . . ?
C30 C35 H35D 103.4 . . ?
Li3 C35 H35D 96.1 . . ?
H35C C35 H35D 105.2 . . ?
C36 O6 C35 114.07(15) . . ?
C36 O6 Li3 96.89(14) . . ?
C35 O6 Li3 95.33(14) . . ?
O6 C36 C2 105.89(15) . . ?
C2 C36 Li3 94.92(13) . . ?
O6 C36 H36A 110.6 . . ?
C2 C36 H36A 110.6 . . ?
O6 C36 H36B 110.6 . . ?
C2 C36 H36B 110.6 . . ?
Li3 C36 H36B 152.6 . . ?
H36A C36 H36B 108.7 . . ?
C35 O6X C36X 100.6(7) . . ?
C35 O6X Li3 107.0(4) . . ?
C36X O6X Li3 108.6(6) . . ?
O6X C36X C2 103.5(7) . . ?
C2 C36X Li3 85.1(4) . . ?
O6X C36X H36C 111.1 . . ?
C2 C36X H36C 111.1 . . ?
Li3 C36X H36C 151.9 . . ?
O6X C36X H36D 111.1 . . ?
C2 C36X H36D 111.1 . . ?
Li3 C36X H36D 84.5 . . ?
H36C C36X H36D 109.0 . . ?
C37 O7 Li2 132.9(3) . . ?
C37 O7 H7 110(2) . . ?
Li2 O7 H7 112(2) . . ?
C37 O7X Li2 129.7(4) . . ?
C37 O7X H7X 121(3) . . ?
Li2 O7X H7X 105(3) . . ?
O7 C37 C38 115.4(3) . . ?
C38 C37 O7X 92.9(3) . . ?
O7 C37 C40 97.5(3) . . ?
C38 C37 C40 110.8(2) . . ?
O7X C37 C40 120.4(3) . . ?
O7 C37 C39 107.78(19) . . ?
C38 C37 C39 113.3(2) . . ?
O7X C37 C39 107.4(2) . . ?
C40 C37 C39 111.06(19) . . ?
C37 C38 H38A 109.5 . . ?
C37 C38 H38B 109.5 . . ?
H38A C38 H38B 109.5 . . ?
C37 C38 H38C 109.5 . . ?
H38A C38 H38C 109.5 . . ?
H38B C38 H38C 109.5 . . ?
C37 C39 H39A 109.5 . . ?
C37 C39 H39B 109.5 . . ?
H39A C39 H39B 109.5 . . ?
C37 C39 H39C 109.5 . . ?
H39A C39 H39C 109.5 . . ?
H39B C39 H39C 109.5 . . ?
C37 C40 H40A 109.5 . . ?
C37 C40 H40B 109.5 . . ?
H40A C40 H40B 109.5 . . ?
C37 C40 H40C 109.5 . . ?
H40A C40 H40C 109.5 . . ?
H40B C40 H40C 109.5 . . ?

loop_
_geom_bond_atom_site_label_1
_geom_bond_atom_site_label_2
_geom_bond_distance
_geom_bond_site_symmetry_2
_geom_bond_publ_flag
Li1 O1 1.861(3) . ?
Li1 O5 1.919(3) 2_676 ?
Li1 O3 1.922(3) . ?
Li1 O2 2.075(3) . ?
Li2 O7X 1.928(4) . ?
Li2 O7 1.931(4) . ?
Li2 O5 1.935(3) . ?
Li2 O3 1.940(3) . ?
Li2 H7X 2.28(4) . ?
Li3 O1 1.859(3) . ?
Li3 O6X 1.914(8) . ?
Li3 O3 1.915(3) 2_676 ?
Li3 O5 1.926(3) . ?
O1 C1 1.3199(19) . ?
C1 C6 1.412(2) . ?
C1 C2 1.419(2) . ?
C2 C3 1.396(2) . ?
C2 C36 1.506(2) . ?
C2 C36X 1.790(10) . ?
C3 C4 1.393(2) . ?
C3 H3 0.9500 . ?
C4 C5 1.399(2) . ?
C4 C7 1.533(2) . ?
C5 C6 1.398(2) . ?
C5 H5 0.9500 . ?
C6 C11 1.501(2) . ?
C7 C8 1.525(3) . ?
C7 C10 1.530(3) . ?
C7 C9 1.538(3) . ?
C8 H8A 0.9800 . ?
C8 H8B 0.9800 . ?
C8 H8C 0.9800 . ?
C9 H9A 0.9800 . ?
C9 H9B 0.9800 . ?
C9 H9C 0.9800 . ?
C10 H10A 0.9800 . ?
C10 H10B 0.9800 . ?
C10 H10C 0.9800 . ?
C11 O2 1.4483(19) . ?
C11 H11A 0.9900 . ?
C11 H11B 0.9900 . ?
O2 C12 1.4480(18) . ?
C12 C14 1.506(2) . ?
C12 H12A 0.9900 . ?
C12 H12B 0.9900 . ?
O3 C13 1.340(2) . ?
C13 C18 1.411(2) . ?
C13 C14 1.417(2) . ?
C14 C15 1.396(2) . ?
C15 C16 1.396(2) . ?
C15 H15 0.9500 . ?
C16 C17 1.404(2) . ?
C16 C19 1.535(2) . ?
C17 C18 1.390(2) . ?
C17 H17 0.9500 . ?
C18 C23 1.512(2) . ?
C19 C22 1.515(3) . ?
C19 C21 1.530(3) . ?
C19 C20 1.544(3) . ?
C20 H20A 0.9800 . ?
C20 H20B 0.9800 . ?
C20 H20C 0.9800 . ?
C21 H21A 0.9800 . ?
C21 H21B 0.9800 . ?
C21 H21C 0.9800 . ?
C22 H22A 0.9800 . ?
C22 H22B 0.9800 . ?
C22 H22C 0.9800 . ?
C23 O4 1.4463(18) . ?
C23 H23A 0.9900 . ?
C23 H23B 0.9900 . ?
O4 C24 1.4537(18) . ?
C24 C26 1.510(2) . ?
C24 H24A 0.9900 . ?
C24 H24B 0.9900 . ?
O5 C25 1.340(2) . ?
C25 C26 1.403(2) . ?
C25 C30 1.422(2) . ?
C26 C27 1.395(2) . ?
C27 C28 1.394(2) . ?
C27 H27 0.9500 . ?
C28 C29 1.401(3) . ?
C28 C31 1.539(3) . ?
C29 C30 1.386(2) . ?
C29 H29 0.9500 . ?
C30 C35 1.497(2) . ?
C31 C32 1.528(3) . ?
C31 C34 1.535(3) . ?
C31 C33 1.552(3) . ?
C32 H32A 0.9800 . ?
C32 H32B 0.9800 . ?
C32 H32C 0.9800 . ?
C33 H33A 0.9800 . ?
C33 H33B 0.9800 . ?
C33 H33C 0.9800 . ?
C34 H34A 0.9800 . ?
C34 H34B 0.9800 . ?
C34 H34C 0.9800 . ?
C35 O6X 1.335(7) . ?
C35 O6 1.473(2) . ?
C35 H35A 0.9900 . ?
C35 H35B 0.9900 . ?
C35 H35C 0.9900 . ?
C35 H35D 0.9900 . ?
O6 C36 1.443(2) . ?
C36 H36A 0.9900 . ?
C36 H36B 0.9900 . ?
O6X C36X 1.463(12) . ?
C36X H36C 0.9900 . ?
C36X H36D 0.9900 . ?
O7 C37 1.463(3) . ?
O7 H7 0.888(18) . ?
O7X C37 1.509(4) . ?
O7X H7X 0.832(19) . ?
C37 C38 1.504(3) . ?
C37 C40 1.516(4) . ?
C37 C39 1.516(3) . ?
C38 H38A 0.9800 . ?
C38 H38B 0.9800 . ?
C38 H38C 0.9800 . ?
C39 H39A 0.9800 . ?
C39 H39B 0.9800 . ?
C39 H39C 0.9800 . ?
C40 H40A 0.9800 . ?
C40 H40B 0.9800 . ?
C40 H40C 0.9800 . ?

loop_
_geom_hbond_atom_site_label_D
_geom_hbond_atom_site_label_H
_geom_hbond_atom_site_label_A
_geom_hbond_distance_DH
_geom_hbond_distance_HA
_geom_hbond_distance_DA
_geom_hbond_angle_DHA
_geom_hbond_site_symmetry_A
_geom_hbond_publ_flag
O7 H7 O2 0.888(18) 2.09(2) 2.916(6) 154(3) . yes

loop_
_geom_torsion_atom_site_label_1
_geom_torsion_atom_site_label_2
_geom_torsion_atom_site_label_3
_geom_torsion_atom_site_label_4
_geom_torsion
_geom_torsion_site_symmetry_1
_geom_torsion_site_symmetry_2
_geom_torsion_site_symmetry_3
_geom_torsion_site_symmetry_4
_geom_torsion_publ_flag
O6X Li3 O1 C1 -15.4(4) . . . . ?
O3 Li3 O1 C1 -144.99(15) 2_676 . . . ?
O5 Li3 O1 C1 102.5(2) . . . . ?
O6X Li3 O1 Li1 -160.4(3) . . . . ?
O3 Li3 O1 Li1 70.00(18) 2_676 . . . ?
O5 Li3 O1 Li1 -42.5(2) . . . . ?
O5 Li1 O1 C1 145.33(15) 2_676 . . . ?
O3 Li1 O1 C1 -102.6(2) . . . . ?
O2 Li1 O1 C1 -7.0(2) . . . . ?
O5 Li1 O1 Li3 -69.40(18) 2_676 . . . ?
O3 Li1 O1 Li3 42.7(2) . . . . ?
O2 Li1 O1 Li3 138.25(14) . . . . ?
Li3 O1 C1 C6 -160.01(17) . . . . ?
Li1 O1 C1 C6 -22.5(3) . . . . ?
Li3 O1 C1 C2 19.2(3) . . . . ?
Li1 O1 C1 C2 156.75(18) . . . . ?
O1 C1 C2 C3 -178.02(18) . . . . ?
C6 C1 C2 C3 1.2(3) . . . . ?
O1 C1 C2 C36 0.8(3) . . . . ?
C6 C1 C2 C36 -179.90(17) . . . . ?
O1 C1 C2 C36X -43.6(5) . . . . ?
C6 C1 C2 C36X 135.7(4) . . . . ?
C1 C2 C3 C4 -0.4(3) . . . . ?
C36 C2 C3 C4 -179.27(18) . . . . ?
C36X C2 C3 C4 -136.9(4) . . . . ?
C2 C3 C4 C5 -0.8(3) . . . . ?
C2 C3 C4 C7 178.26(18) . . . . ?
C3 C4 C5 C6 1.2(2) . . . . ?
C7 C4 C5 C6 -177.86(16) . . . . ?
C4 C5 C6 C1 -0.3(3) . . . . ?
C4 C5 C6 C11 175.03(15) . . . . ?
O1 C1 C6 C5 178.38(16) . . . . ?
C2 C1 C6 C5 -0.9(3) . . . . ?
O1 C1 C6 C11 2.9(3) . . . . ?
C2 C1 C6 C11 -176.34(16) . . . . ?
C3 C4 C7 C8 -44.0(2) . . . . ?
C5 C4 C7 C8 134.97(19) . . . . ?
C3 C4 C7 C10 -164.37(18) . . . . ?
C5 C4 C7 C10 14.6(3) . . . . ?
C3 C4 C7 C9 75.8(2) . . . . ?
C5 C4 C7 C9 -105.22(19) . . . . ?
C5 C6 C11 O2 -113.87(16) . . . . ?
C1 C6 C11 O2 61.59(19) . . . . ?
C5 C6 C11 Li1 -165.54(15) . . . . ?
C1 C6 C11 Li1 9.92(18) . . . . ?
C6 C11 O2 C12 177.98(12) . . . . ?
Li1 C11 O2 C12 -98.70(14) . . . . ?
C6 C11 O2 Li1 -83.32(13) . . . . ?
C11 O2 C12 C14 -176.38(12) . . . . ?
Li1 O2 C12 C14 85.36(15) . . . . ?
C11 O2 C12 Li1 98.25(15) . . . . ?
Li3 O3 C13 C18 78.9(2) 2_676 . . . ?
Li1 O3 C13 C18 -164.73(14) . . . . ?
Li2 O3 C13 C18 -58.97(16) . . . . ?
Li3 O3 C13 C14 -103.64(19) 2_676 . . . ?
Li1 O3 C13 C14 12.8(2) . . . . ?
Li2 O3 C13 C14 118.51(16) . . . . ?
Li3 O3 C13 Li2 137.85(19) 2_676 . . . ?
Li1 O3 C13 Li2 -105.76(16) . . . . ?
O3 C13 C14 C15 -176.72(13) . . . . ?
C18 C13 C14 C15 0.8(2) . . . . ?
Li2 C13 C14 C15 -117.45(17) . . . . ?
O3 C13 C14 C12 -0.6(2) . . . . ?
C18 C13 C14 C12 176.97(13) . . . . ?
Li2 C13 C14 C12 58.7(2) . . . . ?
O2 C12 C14 C15 117.39(15) . . . . ?
Li1 C12 C14 C15 169.06(13) . . . . ?
O2 C12 C14 C13 -58.73(18) . . . . ?
Li1 C12 C14 C13 -7.06(16) . . . . ?
C13 C14 C15 C16 -0.2(2) . . . . ?
C12 C14 C15 C16 -176.36(14) . . . . ?
C14 C15 C16 C17 -0.1(2) . . . . ?
C14 C15 C16 C19 175.42(15) . . . . ?
C15 C16 C17 C18 -0.2(2) . . . . ?
C19 C16 C17 C18 -175.78(15) . . . . ?
C16 C17 C18 C13 0.8(2) . . . . ?
C16 C17 C18 C23 177.43(14) . . . . ?
O3 C13 C18 C17 176.48(13) . . . . ?
C14 C13 C18 C17 -1.1(2) . . . . ?
Li2 C13 C18 C17 137.07(14) . . . . ?
O3 C13 C18 C23 -0.2(2) . . . . ?
C14 C13 C18 C23 -177.81(12) . . . . ?
Li2 C13 C18 C23 -39.65(14) . . . . ?
C15 C16 C19 C22 139.1(2) . . . . ?
C17 C16 C19 C22 -45.6(2) . . . . ?
C15 C16 C19 C21 15.6(2) . . . . ?
C17 C16 C19 C21 -169.10(15) . . . . ?
C15 C16 C19 C20 -102.7(2) . . . . ?
C17 C16 C19 C20 72.5(2) . . . . ?
C17 C18 C23 O4 -108.53(16) . . . . ?
C13 C18 C23 O4 68.12(17) . . . . ?
C17 C18 C23 Li2 -139.95(15) . . . . ?
C13 C18 C23 Li2 36.71(14) . . . . ?
C18 C23 O4 C24 -170.80(13) . . . . ?
Li2 C23 O4 C24 -120.46(16) . . . . ?
C18 C23 O4 Li2 -50.34(16) . . . . ?
C23 O4 C24 C26 169.18(13) . . . . ?
Li2 O4 C24 C26 48.68(16) . . . . ?
C23 O4 C24 Li2 120.50(16) . . . . ?
Li1 O5 C25 C26 -80.3(2) 2_676 . . . ?
Li3 O5 C25 C26 164.79(15) . . . . ?
Li2 O5 C25 C26 58.28(17) . . . . ?
Li1 O5 C25 C30 101.95(18) 2_676 . . . ?
Li3 O5 C25 C30 -13.0(2) . . . . ?
Li2 O5 C25 C30 -119.49(16) . . . . ?
Li1 O5 C25 Li2 -138.55(19) 2_676 . . . ?
Li3 O5 C25 Li2 106.51(17) . . . . ?
O5 C25 C26 C27 -178.13(13) . . . . ?
C30 C25 C26 C27 -0.3(2) . . . . ?
Li2 C25 C26 C27 -139.09(15) . . . . ?
O5 C25 C26 C24 0.8(2) . . . . ?
C30 C25 C26 C24 178.69(13) . . . . ?
Li2 C25 C26 C24 39.88(15) . . . . ?
O4 C24 C26 C27 111.54(16) . . . . ?
Li2 C24 C26 C27 142.12(15) . . . . ?
O4 C24 C26 C25 -67.43(18) . . . . ?
Li2 C24 C26 C25 -36.85(14) . . . . ?
C25 C26 C27 C28 -0.7(2) . . . . ?
C24 C26 C27 C28 -179.64(14) . . . . ?
C26 C27 C28 C29 1.1(2) . . . . ?
C26 C27 C28 C31 179.47(15) . . . . ?
C27 C28 C29 C30 -0.6(2) . . . . ?
C31 C28 C29 C30 -179.05(15) . . . . ?
C28 C29 C30 C25 -0.3(2) . . . . ?
C28 C29 C30 C35 176.88(15) . . . . ?
O5 C25 C30 C29 178.58(14) . . . . ?
C26 C25 C30 C29 0.8(2) . . . . ?
Li2 C25 C30 C29 119.43(18) . . . . ?
O5 C25 C30 C35 1.4(2) . . . . ?
C26 C25 C30 C35 -176.45(14) . . . . ?
Li2 C25 C30 C35 -57.8(2) . . . . ?
C27 C28 C31 C32 -0.1(2) . . . . ?
C29 C28 C31 C32 178.21(16) . . . . ?
C27 C28 C31 C34 -120.08(19) . . . . ?
C29 C28 C31 C34 58.2(2) . . . . ?
C27 C28 C31 C33 120.04(19) . . . . ?
C29 C28 C31 C33 -61.7(2) . . . . ?
C29 C30 C35 O6X -143.8(5) . . . . ?
C25 C30 C35 O6X 33.4(6) . . . . ?
C29 C30 C35 O6 -119.47(16) . . . . ?
C25 C30 C35 O6 57.71(19) . . . . ?
C29 C30 C35 Li3 -170.81(14) . . . . ?
C25 C30 C35 Li3 6.37(17) . . . . ?
C30 C35 O6 C36 173.28(14) . . . . ?
Li3 C35 O6 C36 -100.00(18) . . . . ?
C30 C35 O6 Li3 -86.71(15) . . . . ?
C35 O6 C36 C2 -177.91(14) . . . . ?
Li3 O6 C36 C2 83.09(17) . . . . ?
C35 O6 C36 Li3 99.01(17) . . . . ?
C3 C2 C36 O6 116.8(2) . . . . ?
C1 C2 C36 O6 -62.0(2) . . . . ?
C3 C2 C36 Li3 166.88(18) . . . . ?
C1 C2 C36 Li3 -12.0(2) . . . . ?
C30 C35 O6X C36X 73.0(7) . . . . ?
Li3 C35 O6X C36X 113.3(8) . . . . ?
C30 C35 O6X Li3 -40.4(8) . . . . ?
C35 O6X C36X C2 -178.0(5) . . . . ?
Li3 O6X C36X C2 -65.9(7) . . . . ?
C35 O6X C36X Li3 -112.1(7) . . . . ?
C3 C2 C36X O6X -149.5(6) . . . . ?
C1 C2 C36X O6X 71.4(7) . . . . ?
C3 C2 C36X Li3 173.41(17) . . . . ?
C1 C2 C36X Li3 34.3(4) . . . . ?
Li2 O7 C37 C38 31.7(7) . . . . ?
Li2 O7 C37 C40 -85.6(6) . . . . ?
Li2 O7 C37 C39 159.4(5) . . . . ?
Li2 O7X C37 C38 88.7(6) . . . . ?
Li2 O7X C37 C40 -27.5(7) . . . . ?
Li2 O7X C37 C39 -155.8(5) . . . . ?
